data_7055085
loop_
_publ_author_name
'Huang, Wei'
'Xu, Jun'
'Wu, Dayu'
'Huang, Xingcai'
'Jiang, Jun'

_publ_section_title
;
 Rhodamine-based field-induced single molecule magnets in Yb(iii) and
 Dy(iii) series
;
_journal_issue 11
_journal_name_full 'New J. Chem.'
_journal_page_first 8650
_journal_paper_doi 10.1039/C5NJ01724F
_journal_volume 39
_journal_year 2015
_chemical_formula_moiety 'C52 H40 Dy F6 N5 O7 S2, C H4 O, 0.5(H2 O)'
_chemical_formula_sum 'C53 H45 Dy F6 N5 O8.5 S2'
_chemical_formula_weight 1228.56
_chemical_name_systematic
;
 ? 
;
_space_group_crystal_system triclinic
_space_group_IT_number 2
_space_group_name_Hall '-P 1'
_space_group_name_H-M_alt 'P -1'
_symmetry_space_group_name_Hall '-P 1'
_symmetry_space_group_name_H-M 'P -1'
_atom_sites_solution_hydrogens geom
_atom_sites_solution_primary direct
_atom_sites_solution_secondary difmap
_audit_creation_date 2015-07-27
_audit_creation_method
;
Olex2 1.2-beta
(compiled 2015.01.26 svn.r3150 for OlexSys, GUI svn.r4998)
;
_audit_update_record
;
2015-07-29 deposited with the CCDC.
2015-08-27 downloaded from the CCDC.
;
_cell_angle_alpha 117.175(2)
_cell_angle_beta 95.878(3)
_cell_angle_gamma 92.955(3)
_cell_formula_units_Z 2
_cell_length_a 13.001(3)
_cell_length_b 14.9878(17)
_cell_length_c 15.6387(19)
_cell_measurement_temperature 296(2)
_cell_measurement_theta_max 25
_cell_measurement_theta_min 2.32
_cell_volume 2680.0(8)
_computing_cell_refinement 'Bruker SMART'
_computing_data_collection 'Bruker SMART'
_computing_data_reduction 'Bruker SAINT'
_computing_molecular_graphics 'Olex2 (Dolomanov et al., 2009)'
_computing_publication_material 'Olex2 (Dolomanov et al., 2009)'
_computing_structure_refinement 'XL (Sheldrick, 2008)'
_computing_structure_solution 'SHELXS-97 (Sheldrick, 1990)'
_diffrn_ambient_temperature 296.15
_diffrn_measured_fraction_theta_full 0.982
_diffrn_measured_fraction_theta_max 0.982
_diffrn_measurement_device_type 'CCD area detector'
_diffrn_measurement_method 'phi and omega scans'
_diffrn_radiation_monochromator graphite
_diffrn_radiation_type MoK\a
_diffrn_radiation_wavelength 0.71073
_diffrn_reflns_av_R_equivalents 0.0399
_diffrn_reflns_av_unetI/netI 0.0437
_diffrn_reflns_limit_h_max 15
_diffrn_reflns_limit_h_min -15
_diffrn_reflns_limit_k_max 17
_diffrn_reflns_limit_k_min -17
_diffrn_reflns_limit_l_max 18
_diffrn_reflns_limit_l_min -18
_diffrn_reflns_number 27582
_diffrn_reflns_theta_full 25.00
_diffrn_reflns_theta_max 25.00
_diffrn_reflns_theta_min 2.32
_diffrn_source 'fine-focus sealed tube'
_exptl_absorpt_coefficient_mu 1.551
_exptl_absorpt_correction_T_max 0.7784
_exptl_absorpt_correction_T_min 0.7072
_exptl_absorpt_correction_type empirical
_exptl_absorpt_process_details sadabs
_exptl_crystal_colour dark-red
_exptl_crystal_density_diffrn 1.522
_exptl_crystal_density_method 'not measured'
_exptl_crystal_description block
_exptl_crystal_F_000 1236
_exptl_crystal_size_max 0.24
_exptl_crystal_size_mid 0.19
_exptl_crystal_size_min 0.17
_refine_diff_density_max 1.736
_refine_diff_density_min -0.743
_refine_diff_density_rms 0.089
_refine_ls_extinction_method none
_refine_ls_goodness_of_fit_ref 1.051
_refine_ls_hydrogen_treatment constr
_refine_ls_matrix_type full
_refine_ls_number_parameters 764
_refine_ls_number_reflns 9269
_refine_ls_number_restraints 1469
_refine_ls_restrained_S_all 1.074
_refine_ls_R_factor_all 0.0453
_refine_ls_R_factor_gt 0.0378
_refine_ls_shift/su_max 0.010
_refine_ls_shift/su_mean 0.000
_refine_ls_structure_factor_coef Fsqd
_refine_ls_weighting_details 'calc w=1/[\s^2^(Fo^2^)+(0.0669P)^2^+0.3426P] where P=(Fo^2^+2Fc^2^)/3'
_refine_ls_weighting_scheme calc
_refine_ls_wR_factor_gt 0.0986
_refine_ls_wR_factor_ref 0.1048
_reflns_number_gt 8111
_reflns_number_total 9269
_reflns_threshold_expression >2sigma(I)
_cod_data_source_file c5nj01724f2.cif
_cod_data_source_block complex4
_cod_depositor_comments 'Adding full bibliography for 7055083--7055087.cif.'
_cod_original_formula_sum 'C53 H45 Dy F6 N5 O8.50 S2'
_cod_database_code 7055085
_olex2_refinement_description
;
1. Fixed Uiso
 At 1.2 times of:
  All C(H) groups, All C(H,H) groups, All N(H) groups, All N(H,H) groups
 At 1.5 times of:
  All C(H,H,H) groups, All O(H) groups, All O(H,H) groups
2. Restrained distances
 C49B-C51
 1.35 with sigma of 0.02
 O8-C49
 1.35 with sigma of 0.0001
 C12-S2A \\sim C12-S2B \\sim C4-S1A \\sim C4-S1B
 with sigma of 0.01
 C12-C11A \\sim C12-C11B \\sim C4-C1A \\sim C4-C1B
 with sigma of 0.01
 C5-S1A \\sim C5-S1B \\sim C13-S2A \\sim C13-S2B
 with sigma of 0.01
 C5-C1A \\sim C5-C1B \\sim C13-C11A \\sim C13-C11B
 with sigma of 0.01
3. Restrained planarity
 C4, C1A, C1B, C2, C3, S1A, S1B
 with sigma of 0.01
 C12, C9, C10, S2A, S2B, C11A, C11B
 with sigma of 0.01
4. Rigid bond restraints
 C4, S1A, S1B, C1A, C1B, C2, C3
 with sigma for 1-2 distances of 0.01 and sigma for 1-3 distances of 0.02
 C12, S2A, S2B, C11A, C11B, C9, C10
 with sigma for 1-2 distances of 0.01 and sigma for 1-3 distances of 0.02
 C7, C8, F4A, F5A, F6A, F4B, F5B, F6B
 with sigma for 1-2 distances of 0.01 and sigma for 1-3 distances of 0.02
5. Uiso/Uaniso restraints and constraints
C52 \\sim C54 \\sim N2: within 1.7A with sigma of 0.01 and sigma for terminal
atoms of 0.02
C1A \\sim C1B \\sim C11A \\sim C11B \\sim C2 \\sim C3 \\sim C4 \\sim C5 \\sim
C6 \\sim C9 \\sim C10 \\sim C12 \\sim C13 \\sim C14 \\sim C15 \\sim C16 \\sim
C17 \\sim C18 \\sim C19 \\sim C20 \\sim C21 \\sim C22 \\sim C23 \\sim C24 \\sim
C25 \\sim C26 \\sim C27 \\sim C28 \\sim C29 \\sim C30 \\sim C31 \\sim C32 \\sim
C33 \\sim C34 \\sim C35 \\sim C36 \\sim C37 \\sim C38 \\sim C39 \\sim C40 \\sim
C41 \\sim C42 \\sim C43 \\sim C44 \\sim C45 \\sim C46 \\sim C47 \\sim C48 \\sim
C52 \\sim C54 \\sim C7 \\sim C8 \\sim C49A \\sim C49B \\sim C50 \\sim C51 \\sim
C49: within 3.8A with sigma of 0.01 and sigma for terminal atoms of 0.02
C4 \\sim S1A \\sim S1B \\sim C1A \\sim C1B \\sim C2 \\sim C3: within 1.7A with
sigma of 0.01 and sigma for terminal atoms of 0.02
C12 \\sim S2A \\sim S2B \\sim C11A \\sim C11B \\sim C9 \\sim C10: within 1.7A
with sigma of 0.01 and sigma for terminal atoms of 0.02
C7 \\sim C8 \\sim F4A \\sim F5A \\sim F6A \\sim F4B \\sim F5B \\sim F6B: within
1.7A with sigma of 0.01 and sigma for terminal atoms of 0.02
: with sigma of 0.001 and sigma for terminal atoms of 0.002
6. Same fragment restrains
{C15, C16, F1, F2, F3} sigma for 1-2: 0.02, 1-3: 0.04
as
{C7, C8, F4A, F5A, F6A}
7. Others
 Sof(F4B)=Sof(F5B)=Sof(F6B)=1-FVAR(1)
 Sof(F4A)=Sof(F5A)=Sof(F6A)=FVAR(1)
 Sof(S1B)=Sof(C1B)=Sof(H1B)=Sof(H2B)=Sof(H3B)=1-FVAR(2)
 Sof(S1A)=Sof(C1A)=Sof(H1A)=Sof(H2A)=Sof(H3A)=FVAR(2)
 Sof(S2B)=Sof(C11B)=Sof(H11B)=Sof(H9B)=Sof(H10A)=1-FVAR(3)
 Sof(S2A)=Sof(C11A)=Sof(H11A)=Sof(H9A)=Sof(H10)=FVAR(3)
 Fixed Sof: H1AA(0.5) H1BB(0.5) C49A(0.5) H49A(0.5) H49B(0.5) C49B(0.5)
 H49C(0.5) H49D(0.5) C50(0.5) H50A(0.5) H50B(0.5) H50C(0.5) C51(0.5) H51A(0.5)
 H51B(0.5) H51C(0.5) O9(0.5) H9C(0.5) H9D(0.5)
8.a Free rotating group:
 O9(H9C,H9D)
8.b Secondary CH2 refined with riding coordinates:
 C52(H52A,H52B), C49A(H49A,H49B), C49B(H49C,H49D)
8.c Aromatic/amide H refined with riding coordinates:
 C1A(H1A), C1B(H1B), C11A(H11A), C11B(H11B), C2(H2A), C2(H2B), C3(H3A),
 C3(H3B), C6(H6), C9(H9A), C9(H9B), C10(H10), C10(H10A), C14(H14), C18(H18),
 C19(H19), C20(H20), C23(H23), C24(H24), C26(H26), C29(H29), C30(H30), C31(H31),
  C32(H32), C37(H37), C40(H40), C44(H44), C47(H47), N1(H1AA), N1(H1BB), N2(H2)
8.d Idealised Me refined as rotating group:
 C35(H35A,H35B,H35C), C42(H42A,H42B,H42C), C54(H54A,H54B,H54C), C50(H50A,H50B,
 H50C), C51(H51A,H51B,H51C), C49(H49E,H49F,H49G)
8.e Idealised tetrahedral OH refined as rotating group:
 O8(H8)
;
_olex2_submission_special_instructions 'No special instructions were received'

loop_
_space_group_symop_id
_space_group_symop_operation_xyz
1 'x, y, z'
2 '-x, -y, -z'

loop_
_atom_site_label
_atom_site_type_symbol
_atom_site_fract_x
_atom_site_fract_y
_atom_site_fract_z
_atom_site_U_iso_or_equiv
_atom_site_adp_type
_atom_site_occupancy
_atom_site_calc_flag
_atom_site_disorder_assembly
_atom_site_disorder_group
_atom_site_refinement_flags_posn
_atom_site_refinement_flags_adp
S1A S 0.42870(18) 0.62911(16) 0.64380(15) 0.0635(8) Uani 0.681(7) d A 1 D U
C1A C 0.6059(8) 0.5653(10) 0.6188(3) 0.071(2) Uani 0.681(7) d A 1 D U
H1A H 0.6605 0.5256 0.6098 0.085 Uiso 0.681(7) calc A 1 R .
S1B S 0.6301(4) 0.5540(6) 0.6149(3) 0.0745(19) Uani 0.319(7) d A 2 D U
C1B C 0.4623(16) 0.6252(7) 0.6400(3) 0.067(3) Uani 0.319(7) d A 2 D U
H1B H 0.3930 0.6330 0.6487 0.080 Uiso 0.319(7) calc A 2 R .
S2A S 0.22294(14) -0.01755(11) 0.57373(15) 0.0747(7) Uani 0.896(6) d B 1 D U
C11A C 0.0371(7) -0.0433(5) 0.6037(3) 0.0600(15) Uani 0.896(6) d B 1 D U
H11A H -0.0301 -0.0322 0.6187 0.072 Uiso 0.896(6) calc B 1 R .
S2B S 0.0057(10) -0.0400(9) 0.6107(5) 0.064(3) Uani 0.104(6) d B 2 D U
C11B C 0.1907(18) -0.0291(16) 0.5777(4) 0.064(3) Uani 0.104(6) d B 2 D U
H11B H 0.2542 -0.0028 0.5713 0.077 Uiso 0.104(6) calc B 2 R .
Dy1 Dy 0.218710(14) 0.337880(13) 0.625670(13) 0.03770(9) Uani 1 d A . . .
C2 C 0.6136(5) 0.6638(5) 0.6237(4) 0.0829(15) Uani 1 d . . . U
H2A H 0.6732 0.6965 0.6180 0.100 Uiso 0.681(7) calc A 1 R .
H2B H 0.6692 0.7020 0.6189 0.100 Uiso 0.319(7) calc A 2 R .
C3 C 0.5255(5) 0.6996(5) 0.6373(4) 0.0736(13) Uani 1 d A . . U
H3A H 0.5169 0.7633 0.6432 0.088 Uiso 0.681(7) calc A 1 R .
H3B H 0.5086 0.7617 0.6437 0.088 Uiso 0.319(7) calc A 2 R .
C4 C 0.5046(3) 0.5368(4) 0.6295(3) 0.0567(10) Uani 1 d . . D U
C5 C 0.4565(3) 0.4438(3) 0.6254(3) 0.0491(10) Uani 1 d A . D U
C6 C 0.5085(4) 0.3608(4) 0.6061(3) 0.0564(11) Uani 1 d . . . U
H6 H 0.5798 0.3659 0.6046 0.068 Uiso 1 calc A . R .
C9 C 0.1736(5) -0.1308(4) 0.5585(3) 0.0717(13) Uani 1 d . . . U
H9A H 0.2117 -0.1860 0.5392 0.086 Uiso 0.896(6) calc B 1 R .
H9B H 0.2183 -0.1808 0.5389 0.086 Uiso 0.104(6) calc B 2 R .
C10 C 0.0763(5) -0.1354(4) 0.5761(3) 0.0651(12) Uani 1 d B . . U
H10 H 0.0392 -0.1930 0.5707 0.078 Uiso 0.896(6) calc B 1 R .
H10A H 0.0460 -0.1967 0.5684 0.078 Uiso 0.104(6) calc B 2 R .
C12 C 0.1089(3) 0.0310(3) 0.6067(3) 0.0511(9) Uani 1 d . . D U
C13 C 0.1016(4) 0.1379(3) 0.6325(3) 0.0485(9) Uani 1 d B . D U
C14 C 0.0141(4) 0.1839(4) 0.6733(4) 0.0548(10) Uani 1 d . . . U
H14 H -0.0343 0.1478 0.6889 0.066 Uiso 1 calc B . R .
C15 C -0.0013(4) 0.2793(3) 0.6901(3) 0.0484(10) Uani 1 d B . D U
C16 C -0.0991(4) 0.3215(4) 0.7337(4) 0.0610(12) Uani 1 d . . D U
F1 F -0.0760(3) 0.4113(3) 0.8120(3) 0.1037(13) Uani 1 d B . D .
F2 F -0.1635(3) 0.3385(3) 0.6731(3) 0.0884(10) Uani 1 d B . D .
F3 F -0.1523(3) 0.2628(3) 0.7594(4) 0.1161(17) Uani 1 d B . D .
C17 C 0.1336(4) 0.3106(4) 0.4149(3) 0.0491(10) Uani 1 d A . . U
C18 C 0.1054(4) 0.2685(4) 0.3155(4) 0.0625(12) Uani 1 d . . . U
H18 H 0.1022 0.1990 0.2777 0.075 Uiso 1 calc . . R .
C19 C 0.0815(4) 0.3288(4) 0.2708(4) 0.0662(12) Uani 1 d . . . U
H19 H 0.0637 0.2979 0.2037 0.079 Uiso 1 calc . . R .
C20 C 0.0831(4) 0.4304(4) 0.3212(3) 0.0584(11) Uani 1 d . . . U
H20 H 0.0683 0.4682 0.2890 0.070 Uiso 1 calc . . R .
C21 C 0.1075(4) 0.4779(4) 0.4230(3) 0.0482(9) Uani 1 d . . . U
C22 C 0.1312(3) 0.4174(3) 0.4692(3) 0.0416(8) Uani 1 d . . . U
C23 C 0.1093(4) 0.5819(3) 0.4842(3) 0.0486(9) Uani 1 d . . . U
H23 H 0.0940 0.6248 0.4576 0.058 Uiso 1 calc . . R .
C24 C 0.1334(3) 0.6205(3) 0.5824(3) 0.0447(9) Uani 1 d . . . U
H24 H 0.1352 0.6894 0.6229 0.054 Uiso 1 calc . . R .
C25 C 0.1555(3) 0.5546(3) 0.6217(3) 0.0386(8) Uani 1 d . . . U
C26 C 0.1845(3) 0.5910(3) 0.7259(3) 0.0381(8) Uani 1 d . . . U
H26 H 0.1841 0.6583 0.7708 0.046 Uiso 1 calc . . R .
C27 C 0.2824(3) 0.4744(3) 0.8620(3) 0.0412(8) Uani 1 d A . . U
C28 C 0.3224(4) 0.5186(3) 0.9647(3) 0.0463(9) Uani 1 d . . . U
C29 C 0.3665(4) 0.4732(4) 1.0177(3) 0.0563(10) Uani 1 d . . . U
H29 H 0.3753 0.4049 0.9885 0.068 Uiso 1 calc . . R .
C30 C 0.3962(5) 0.5348(5) 1.1156(4) 0.0697(13) Uani 1 d . . . U
H30 H 0.4254 0.5072 1.1537 0.084 Uiso 1 calc . . R .
C31 C 0.3843(5) 0.6338(5) 1.1577(4) 0.0775(14) Uani 1 d . . . U
H31 H 0.4058 0.6724 1.2241 0.093 Uiso 1 calc . . R .
C32 C 0.3407(4) 0.6810(4) 1.1053(4) 0.0631(11) Uani 1 d . . . U
H32 H 0.3330 0.7495 1.1351 0.076 Uiso 1 calc . . R .
C33 C 0.3100(4) 0.6208(3) 1.0077(3) 0.0472(9) Uani 1 d . . . U
C34 C 0.2637(4) 0.6530(3) 0.9343(3) 0.0446(8) Uani 1 d . . . U
C35 C -0.0932(5) 0.6344(5) 1.0309(6) 0.0799(16) Uani 1 d . . . U
H35A H -0.0739 0.5690 1.0184 0.120 Uiso 1 calc . . GR .
H35B H -0.1575 0.6268 0.9909 0.120 Uiso 1 calc . . GR .
H35C H -0.1017 0.6720 1.0980 0.120 Uiso 1 calc . . GR .
C36 C -0.0079(4) 0.6909(3) 1.0077(4) 0.0526(10) Uani 1 d . . . U
C37 C 0.0829(4) 0.6500(3) 0.9802(3) 0.0499(9) Uani 1 d . . . U
H37 H 0.0914 0.5871 0.9764 0.060 Uiso 1 calc . . R .
C38 C 0.1624(4) 0.6973(3) 0.9580(3) 0.0442(8) Uani 1 d . . . U
C39 C 0.3403(4) 0.7233(3) 0.9207(3) 0.0480(9) Uani 1 d . . . U
C40 C 0.4432(4) 0.7061(4) 0.9103(3) 0.0552(10) Uani 1 d . . . U
H40 H 0.4656 0.6495 0.9133 0.066 Uiso 1 calc . . R .
C41 C 0.5145(4) 0.7672(4) 0.8958(4) 0.0661(12) Uani 1 d . . . U
C42 C 0.6264(5) 0.7440(6) 0.8886(5) 0.0865(17) Uani 1 d . . . U
H42A H 0.6712 0.7962 0.9432 0.130 Uiso 1 calc . . GR .
H42B H 0.6457 0.7407 0.8296 0.130 Uiso 1 calc . . GR .
H42C H 0.6333 0.6804 0.8883 0.130 Uiso 1 calc . . GR .
C43 C 0.4800(5) 0.8521(4) 0.8873(4) 0.0677(13) Uani 1 d . . . U
C44 C 0.3792(5) 0.8725(4) 0.9005(4) 0.0661(12) Uani 1 d . . . U
H44 H 0.3563 0.9290 0.8979 0.079 Uiso 1 calc . . R .
C45 C 0.3107(4) 0.8094(4) 0.9178(3) 0.0545(10) Uani 1 d . . . U
C46 C 0.1449(4) 0.7879(3) 0.9596(3) 0.0503(9) Uani 1 d . . . U
C47 C 0.0554(4) 0.8325(4) 0.9886(4) 0.0567(10) Uani 1 d . . . U
H47 H 0.0465 0.8943 0.9902 0.068 Uiso 1 calc . . R .
C48 C -0.0209(4) 0.7863(4) 1.0153(4) 0.0532(10) Uani 1 d D . . U
C52 C 0.5201(7) 0.9926(6) 0.8509(6) 0.0997(19) Uani 1 d . . . U
H52A H 0.5083 1.0505 0.9099 0.120 Uiso 1 calc . . R .
H52B H 0.4566 0.9705 0.8049 0.120 Uiso 1 calc . . R .
C54 C 0.6045(12) 1.0194(10) 0.8103(10) 0.190(5) Uani 1 d . . . U
H54A H 0.5911 0.9826 0.7407 0.285 Uiso 1 calc . . GR .
H54B H 0.6685 1.0029 0.8329 0.285 Uiso 1 calc . . GR .
H54C H 0.6097 1.0905 0.8303 0.285 Uiso 1 calc . . GR .
N1 N -0.1097(4) 0.8293(3) 1.0448(4) 0.0742(13) Uani 1 d . . . .
H1AA H -0.1639 0.7930 1.0434 0.089 Uiso 0.50 calc C 1 R .
H1BB H -0.1526 0.7949 1.0598 0.089 Uiso 0.50 calc C 2 R .
N2 N 0.5483(5) 0.9134(4) 0.8714(4) 0.0931(18) Uani 1 d . . . U
H2 H 0.6128 0.9034 0.8741 0.112 Uiso 1 calc . . R .
N3 N 0.2465(3) 0.5499(2) 0.8454(2) 0.0363(7) Uani 1 d . . . .
N4 N 0.2105(2) 0.5247(2) 0.7516(2) 0.0331(7) Uani 1 d . . . .
N5 N 0.1545(2) 0.4565(2) 0.5664(2) 0.0355(7) Uani 1 d . . . .
O1 O 0.1746(3) 0.1825(2) 0.6172(3) 0.0560(8) Uani 1 d . . . .
O2 O 0.0534(2) 0.3404(2) 0.6733(2) 0.0494(7) Uani 1 d . . . .
O3 O 0.3652(3) 0.2490(2) 0.5920(3) 0.0626(9) Uani 1 d . . . .
O4 O 0.3604(2) 0.4446(2) 0.6366(2) 0.0513(7) Uani 1 d . . . .
O5 O 0.1622(3) 0.2617(2) 0.4634(2) 0.0506(7) Uani 1 d . . . .
O6 O 0.2794(3) 0.3864(2) 0.7970(2) 0.0471(7) Uani 1 d . . . .
O7 O 0.2129(3) 0.8405(3) 0.9322(3) 0.0718(10) Uani 1 d . . . .
C7 C 0.4569(4) 0.2690(4) 0.5886(3) 0.0531(10) Uani 1 d A . D U
C8 C 0.5191(5) 0.1776(5) 0.5592(5) 0.0794(14) Uani 1 d . . D U
F4A F 0.5034(8) 0.1322(7) 0.6141(7) 0.112(2) Uani 0.734(13) d A 1 D U
F5A F 0.4912(9) 0.1144(7) 0.4695(5) 0.120(3) Uani 0.734(13) d A 1 D U
F6A F 0.6211(4) 0.2015(6) 0.5745(9) 0.123(3) Uani 0.734(13) d A 1 D U
F4B F 0.558(2) 0.1604(19) 0.6250(19) 0.108(5) Uani 0.266(13) d A 2 . U
F5B F 0.4573(19) 0.0890(16) 0.499(2) 0.114(6) Uani 0.266(13) d A 2 . U
F6B F 0.589(2) 0.1754(17) 0.502(2) 0.117(5) Uani 0.266(13) d A 2 . U
C49A C -0.1114(11) 0.9387(11) 1.0789(11) 0.067(3) Uani 0.50 d D 1 . U
H49A H -0.0803 0.9522 1.0317 0.080 Uiso 0.50 calc D 1 R .
H49B H -0.1844 0.9479 1.0704 0.080 Uiso 0.50 calc D 1 R .
C49B C -0.1414(11) 0.9222(12) 1.0543(10) 0.068(3) Uani 0.50 d D 2 D U
H49C H -0.1909 0.9090 0.9980 0.082 Uiso 0.50 calc D 2 R .
H49D H -0.0814 0.9642 1.0555 0.082 Uiso 0.50 calc D 2 R .
C50 C -0.0789(12) 1.0010(10) 1.1493(9) 0.081(3) Uani 0.50 d D 1 . U
H50A H -0.0057 1.0150 1.1506 0.122 Uiso 0.50 calc D 1 GR .
H50B H -0.0897 0.9831 1.1996 0.122 Uiso 0.50 calc D 1 GR .
H50C H -0.1127 1.0599 1.1596 0.122 Uiso 0.50 calc D 1 GR .
C51 C -0.1896(12) 0.9779(11) 1.1431(10) 0.096(4) Uani 0.50 d D 2 D U
H51A H -0.2584 0.9459 1.1347 0.144 Uiso 0.50 calc D 2 GR .
H51B H -0.1935 1.0462 1.1547 0.144 Uiso 0.50 calc D 2 GR .
H51C H -0.1482 0.9777 1.1975 0.144 Uiso 0.50 calc D 2 GR .
O8 O 0.7189(6) 0.7815(6) 0.1535(5) 0.134(2) Uiso 1 d . . D .
H8 H 0.7273 0.7335 0.1643 0.201 Uiso 1 calc . . GR .
O9 O 0.7700(9) 0.9240(9) 0.6409(8) 0.100(3) Uiso 0.50 d . . . .
H9C H 0.8336 0.9143 0.6470 0.150 Uiso 0.50 d . . G .
H9D H 0.7624 0.9602 0.6123 0.150 Uiso 0.50 d . . G .
C49 C 0.6280(11) 0.8169(17) 0.1812(17) 0.288(11) Uiso 1 d . . D U
H49E H 0.5724 0.7631 0.1489 0.432 Uiso 1 calc . . GR .
H49F H 0.6156 0.8697 0.1642 0.432 Uiso 1 calc . . GR .
H49G H 0.6316 0.8429 0.2502 0.432 Uiso 1 calc . . GR .

loop_
_atom_site_aniso_label
_atom_site_aniso_U_11
_atom_site_aniso_U_22
_atom_site_aniso_U_33
_atom_site_aniso_U_23
_atom_site_aniso_U_13
_atom_site_aniso_U_12
S1A 0.0622(15) 0.0575(12) 0.0671(12) 0.0254(9) 0.0174(9) -0.0067(9)
C1A 0.058(4) 0.076(3) 0.067(3) 0.022(3) 0.011(3) 0.001(3)
S1B 0.044(3) 0.086(3) 0.076(3) 0.021(2) 0.0218(19) -0.001(2)
C1B 0.059(4) 0.069(3) 0.061(4) 0.021(3) 0.014(3) -0.007(3)
S2A 0.0661(11) 0.0465(8) 0.1158(14) 0.0375(9) 0.0302(9) 0.0108(7)
C11A 0.062(3) 0.049(3) 0.076(3) 0.033(2) 0.013(2) 0.010(2)
S2B 0.061(5) 0.043(4) 0.094(5) 0.036(4) 0.011(4) 0.013(4)
C11B 0.065(4) 0.046(4) 0.082(4) 0.030(4) 0.015(4) 0.007(4)
Dy1 0.03690(13) 0.03241(12) 0.04586(13) 0.01930(9) 0.00818(8) 0.00573(8)
C2 0.069(3) 0.083(3) 0.081(3) 0.027(2) 0.020(2) -0.021(2)
C3 0.076(3) 0.068(3) 0.067(2) 0.025(2) 0.011(2) -0.014(2)
C4 0.044(2) 0.069(2) 0.050(2) 0.0211(18) 0.0112(17) -0.0057(18)
C5 0.038(2) 0.062(2) 0.044(2) 0.0219(18) 0.0091(16) 0.0046(18)
C6 0.038(2) 0.071(3) 0.057(2) 0.025(2) 0.0105(18) 0.016(2)
C9 0.074(3) 0.044(2) 0.093(3) 0.029(2) 0.012(3) 0.009(2)
C10 0.072(3) 0.040(2) 0.085(3) 0.031(2) 0.010(2) 0.003(2)
C12 0.055(2) 0.0411(19) 0.061(2) 0.0278(17) 0.0081(19) 0.0050(17)
C13 0.053(2) 0.041(2) 0.059(2) 0.0290(18) 0.0132(19) 0.0075(18)
C14 0.059(2) 0.050(2) 0.069(2) 0.035(2) 0.023(2) 0.0083(19)
C15 0.049(2) 0.047(2) 0.054(2) 0.0261(19) 0.0150(19) 0.0067(19)
C16 0.066(3) 0.059(3) 0.069(3) 0.035(2) 0.027(2) 0.012(2)
F1 0.101(3) 0.099(3) 0.092(3) 0.020(2) 0.042(2) 0.037(2)
F2 0.060(2) 0.123(3) 0.109(3) 0.071(2) 0.0292(19) 0.037(2)
F3 0.113(3) 0.117(3) 0.187(4) 0.108(3) 0.106(3) 0.052(3)
C17 0.046(2) 0.053(2) 0.045(2) 0.0199(17) 0.0038(17) 0.0016(18)
C18 0.063(3) 0.060(3) 0.048(2) 0.013(2) 0.002(2) 0.006(2)
C19 0.068(3) 0.077(3) 0.043(2) 0.021(2) -0.002(2) 0.005(2)
C20 0.059(2) 0.072(2) 0.047(2) 0.0326(19) 0.0008(19) 0.005(2)
C21 0.043(2) 0.060(2) 0.0449(19) 0.0281(17) 0.0041(16) 0.0048(18)
C22 0.0365(19) 0.0493(19) 0.0421(18) 0.0239(16) 0.0044(15) 0.0052(16)
C23 0.052(2) 0.054(2) 0.051(2) 0.0341(17) 0.0047(17) 0.0101(18)
C24 0.045(2) 0.046(2) 0.050(2) 0.0288(17) 0.0040(17) 0.0076(17)
C25 0.0347(19) 0.0400(19) 0.0454(19) 0.0234(16) 0.0057(15) 0.0057(15)
C26 0.0391(18) 0.0353(17) 0.0429(17) 0.0202(14) 0.0072(15) 0.0073(15)
C27 0.0417(19) 0.0443(18) 0.0452(18) 0.0268(15) 0.0076(15) 0.0076(15)
C28 0.048(2) 0.055(2) 0.0435(18) 0.0282(16) 0.0078(15) 0.0114(17)
C29 0.059(2) 0.067(2) 0.051(2) 0.0342(19) 0.0037(18) 0.016(2)
C30 0.074(3) 0.085(3) 0.054(2) 0.037(2) -0.002(2) 0.020(2)
C31 0.082(3) 0.093(3) 0.047(2) 0.026(2) -0.002(2) 0.016(3)
C32 0.070(2) 0.065(2) 0.047(2) 0.0211(18) 0.0023(18) 0.012(2)
C33 0.052(2) 0.0534(19) 0.0405(17) 0.0253(15) 0.0062(15) 0.0063(16)
C34 0.0496(19) 0.0430(17) 0.0408(17) 0.0192(15) 0.0051(15) 0.0059(16)
C35 0.069(4) 0.068(3) 0.124(5) 0.058(3) 0.033(3) 0.020(3)
C36 0.053(2) 0.044(2) 0.067(2) 0.0290(18) 0.0136(19) 0.0109(18)
C37 0.055(2) 0.0402(18) 0.060(2) 0.0266(16) 0.0120(17) 0.0108(17)
C38 0.0503(19) 0.0409(17) 0.0441(17) 0.0212(14) 0.0083(15) 0.0094(16)
C39 0.053(2) 0.0472(18) 0.0408(17) 0.0186(15) 0.0067(16) 0.0004(17)
C40 0.054(2) 0.061(2) 0.0458(19) 0.0213(17) 0.0052(17) 0.0017(19)
C41 0.063(3) 0.072(3) 0.049(2) 0.018(2) 0.0051(19) -0.008(2)
C42 0.059(3) 0.110(4) 0.084(4) 0.042(3) 0.007(3) -0.006(3)
C43 0.072(3) 0.061(2) 0.054(2) 0.0148(19) 0.012(2) -0.015(2)
C44 0.081(3) 0.050(2) 0.064(2) 0.0250(19) 0.013(2) -0.006(2)
C45 0.060(2) 0.0477(19) 0.0521(19) 0.0194(16) 0.0131(17) -0.0010(18)
C46 0.058(2) 0.0407(18) 0.0536(19) 0.0223(16) 0.0124(17) 0.0048(17)
C47 0.065(2) 0.0422(19) 0.067(2) 0.0276(18) 0.0130(19) 0.0126(18)
C48 0.054(2) 0.048(2) 0.060(2) 0.0258(18) 0.0105(19) 0.0132(18)
C52 0.113(4) 0.089(3) 0.089(3) 0.038(3) 0.015(3) -0.025(3)
C54 0.206(10) 0.165(9) 0.162(9) 0.051(7) 0.032(8) -0.051(8)
N1 0.071(3) 0.058(3) 0.112(4) 0.048(3) 0.037(3) 0.031(2)
N2 0.094(4) 0.083(3) 0.087(3) 0.028(3) 0.022(3) -0.031(3)
N3 0.0419(19) 0.0327(16) 0.0356(16) 0.0167(14) 0.0035(14) 0.0100(14)
N4 0.0298(16) 0.0368(16) 0.0360(16) 0.0197(14) 0.0041(13) 0.0058(13)
N5 0.0314(17) 0.0378(17) 0.0353(16) 0.0153(14) 0.0043(13) 0.0047(14)
O1 0.0509(19) 0.0382(16) 0.086(2) 0.0319(16) 0.0215(17) 0.0085(14)
O2 0.0446(17) 0.0455(17) 0.0673(19) 0.0313(15) 0.0188(15) 0.0096(14)
O3 0.051(2) 0.0483(18) 0.086(2) 0.0268(17) 0.0162(17) 0.0197(16)
O4 0.0361(17) 0.0480(17) 0.073(2) 0.0284(16) 0.0169(14) 0.0061(13)
O5 0.0558(19) 0.0391(16) 0.0465(16) 0.0119(13) 0.0042(14) 0.0029(14)
O6 0.0602(19) 0.0375(15) 0.0466(16) 0.0218(13) 0.0047(14) 0.0120(14)
O7 0.077(3) 0.054(2) 0.107(3) 0.051(2) 0.038(2) 0.0168(18)
C7 0.041(2) 0.064(3) 0.053(2) 0.024(2) 0.0099(18) 0.019(2)
C8 0.065(3) 0.072(3) 0.089(3) 0.025(3) 0.013(3) 0.028(2)
F4A 0.108(6) 0.099(5) 0.165(6) 0.084(4) 0.036(5) 0.055(4)
F5A 0.144(7) 0.088(5) 0.087(4) 0.002(3) 0.013(4) 0.056(5)
F6A 0.056(3) 0.109(5) 0.173(7) 0.035(5) 0.019(4) 0.047(3)
F4B 0.096(11) 0.097(9) 0.136(8) 0.060(7) 0.000(9) 0.040(8)
F5B 0.102(9) 0.066(7) 0.140(11) 0.014(8) 0.026(8) 0.042(6)
F6B 0.094(9) 0.111(9) 0.125(10) 0.025(8) 0.050(7) 0.055(7)
C49A 0.063(5) 0.050(4) 0.083(5) 0.025(4) 0.018(4) 0.013(4)
C49B 0.060(5) 0.055(4) 0.076(5) 0.020(4) 0.001(4) 0.016(4)
C50 0.093(7) 0.074(6) 0.075(6) 0.035(5) -0.004(5) 0.017(6)
C51 0.092(7) 0.080(7) 0.100(7) 0.024(6) 0.021(6) 0.034(6)

loop_
_atom_type_symbol
_atom_type_description
_atom_type_scat_dispersion_real
_atom_type_scat_dispersion_imag
_atom_type_scat_source
C C 0.0033 0.0016 'International Tables Vol C Tables 4.2.6.8 and 6.1.1.4'
H H 0.0000 0.0000 'International Tables Vol C Tables 4.2.6.8 and 6.1.1.4'
Dy Dy -0.1892 4.4098 'International Tables Vol C Tables 4.2.6.8 and 6.1.1.4'
F F 0.0171 0.0103 'International Tables Vol C Tables 4.2.6.8 and 6.1.1.4'
N N 0.0061 0.0033 'International Tables Vol C Tables 4.2.6.8 and 6.1.1.4'
O O 0.0106 0.0060 'International Tables Vol C Tables 4.2.6.8 and 6.1.1.4'
S S 0.1246 0.1234 'International Tables Vol C Tables 4.2.6.8 and 6.1.1.4'

loop_
_geom_angle_atom_site_label_1
_geom_angle_atom_site_label_2
_geom_angle_atom_site_label_3
_geom_angle
C3 S1A C4 91.6(3)
C2 C1A H1A 124.4
C4 C1A H1A 124.4
C4 C1A C2 111.1(10)
C2 S1B C4 90.7(4)
C3 C1B H1B 120.7
C3 C1B C4 118.6(15)
C4 C1B H1B 120.7
C9 S2A C12 90.7(3)
C10 C11A H11A 123.5
C10 C11A C12 113.0(7)
C12 C11A H11A 123.5
C10 S2B C12 88.1(7)
C9 C11B H11B 121.1
C12 C11B H11B 121.1
C12 C11B C9 118(2)
N5 Dy1 N4 61.29(10)
O1 Dy1 N4 135.33(11)
O1 Dy1 N5 141.85(11)
O1 Dy1 O2 72.83(11)
O1 Dy1 O3 72.56(12)
O1 Dy1 O4 142.13(11)
O1 Dy1 O6 83.19(11)
O2 Dy1 N4 75.09(10)
O2 Dy1 N5 83.68(10)
O2 Dy1 O3 144.72(11)
O2 Dy1 O6 83.61(11)
O3 Dy1 N4 128.15(11)
O3 Dy1 N5 129.29(12)
O3 Dy1 O6 85.73(12)
O4 Dy1 N4 67.20(10)
O4 Dy1 N5 72.10(11)
O4 Dy1 O2 141.54(11)
O4 Dy1 O3 70.53(11)
O4 Dy1 O6 85.91(11)
O5 Dy1 N4 127.79(10)
O5 Dy1 N5 66.67(10)
O5 Dy1 O1 85.98(12)
O5 Dy1 O2 95.92(12)
O5 Dy1 O3 88.32(13)
O5 Dy1 O4 101.04(12)
O5 Dy1 O6 168.80(10)
O6 Dy1 N4 62.96(9)
O6 Dy1 N5 124.24(10)
C1A C2 S1B 11.9(5)
C1A C2 H2A 125.1
C1A C2 H2B 131.1
S1B C2 H2A 113.2
S1B C2 H2B 119.2
H2A C2 H2B 6.0
C3 C2 C1A 109.7(7)
C3 C2 S1B 121.6(5)
C3 C2 H2A 125.1
C3 C2 H2B 119.2
S1A C3 H3A 121.1
S1A C3 H3B 114.3
C1B C3 S1A 13.7(7)
C1B C3 H3A 134.8
C1B C3 H3B 128.0
C2 C3 S1A 117.7(6)
C2 C3 C1B 104.0(9)
C2 C3 H3A 121.1
C2 C3 H3B 128.0
H3A C3 H3B 6.9
S1A C4 S1B 118.3(4)
C1A C4 S1A 109.7(7)
C1A C4 S1B 8.5(9)
C1A C4 C5 132.2(7)
C1B C4 S1A 13.2(9)
C1B C4 C1A 96.5(12)
C1B C4 S1B 105.1(9)
C1B C4 C5 131.2(9)
C5 C4 S1A 118.0(3)
C5 C4 S1B 123.7(4)
C6 C5 C4 123.0(4)
O4 C5 C4 114.5(4)
O4 C5 C6 122.5(4)
C5 C6 H6 119.2
C5 C6 C7 121.5(4)
C7 C6 H6 119.2
S2A C9 H9A 122.5
S2A C9 H9B 115.5
C11B C9 S2A 14.1(9)
C11B C9 H9A 136.6
C11B C9 H9B 129.5
H9A C9 H9B 7.0
C10 C9 S2A 115.0(4)
C10 C9 C11B 100.9(10)
C10 C9 H9A 122.5
C10 C9 H9B 129.5
C11A C10 S2B 13.1(4)
C11A C10 H10 124.4
C11A C10 H10A 130.9
S2B C10 H10 111.2
S2B C10 H10A 117.8
C9 C10 C11A 111.3(5)
C9 C10 S2B 124.4(5)
C9 C10 H10 124.4
C9 C10 H10A 117.8
H10 C10 H10A 6.6
C11A C12 S2A 110.1(4)
C11A C12 S2B 11.8(7)
C11A C12 C11B 97.0(13)
C11A C12 C13 131.6(5)
S2B C12 S2A 121.8(6)
C11B C12 S2A 13.1(12)
C11B C12 S2B 108.8(13)
C11B C12 C13 131.4(12)
C13 C12 S2A 118.3(3)
C13 C12 S2B 119.8(6)
C14 C13 C12 119.5(4)
O1 C13 C12 116.7(4)
O1 C13 C14 123.8(4)
C13 C14 H14 119.1
C15 C14 C13 121.9(4)
C15 C14 H14 119.1
C14 C15 C16 117.6(4)
O2 C15 C14 129.4(4)
O2 C15 C16 113.0(4)
F1 C16 C15 111.5(4)
F2 C16 C15 111.9(4)
F2 C16 F1 104.5(5)
F3 C16 C15 114.0(4)
F3 C16 F1 107.1(5)
F3 C16 F2 107.2(5)
C18 C17 C22 116.5(4)
O5 C17 C18 126.0(4)
O5 C17 C22 117.5(4)
C17 C18 H18 119.5
C17 C18 C19 121.1(5)
C19 C18 H18 119.5
C18 C19 H19 118.6
C20 C19 C18 122.8(5)
C20 C19 H19 118.6
C19 C20 H20 120.4
C19 C20 C21 119.1(5)
C21 C20 H20 120.4
C20 C21 C22 118.6(4)
C23 C21 C20 125.0(4)
C23 C21 C22 116.4(4)
C21 C22 C17 121.8(4)
N5 C22 C17 115.7(4)
N5 C22 C21 122.5(4)
C21 C23 H23 119.8
C24 C23 C21 120.4(4)
C24 C23 H23 119.8
C23 C24 H24 120.4
C23 C24 C25 119.2(4)
C25 C24 H24 120.4
C24 C25 C26 122.1(4)
N5 C25 C24 122.1(4)
N5 C25 C26 115.8(3)
C25 C26 H26 122.0
N4 C26 C25 116.0(4)
N4 C26 H26 122.0
N3 C27 C28 107.1(4)
O6 C27 C28 130.0(4)
O6 C27 N3 122.9(4)
C29 C28 C27 129.5(4)
C33 C28 C27 108.5(4)
C33 C28 C29 122.0(4)
C28 C29 H29 121.8
C30 C29 C28 116.4(5)
C30 C29 H29 121.8
C29 C30 H30 119.0
C31 C30 C29 121.9(5)
C31 C30 H30 119.0
C30 C31 H31 118.8
C30 C31 C32 122.4(5)
C32 C31 H31 118.8
C31 C32 H32 121.7
C33 C32 C31 116.5(5)
C33 C32 H32 121.7
C28 C33 C34 112.1(4)
C32 C33 C28 120.7(4)
C32 C33 C34 127.2(4)
C33 C34 N3 98.1(3)
C38 C34 C33 112.5(4)
C38 C34 C39 111.4(4)
C38 C34 N3 111.5(3)
C39 C34 C33 112.2(4)
C39 C34 N3 110.6(3)
H35A C35 H35B 109.5
H35A C35 H35C 109.5
H35B C35 H35C 109.5
C36 C35 H35A 109.5
C36 C35 H35B 109.5
C36 C35 H35C 109.5
C37 C36 C35 121.1(4)
C37 C36 C48 118.7(4)
C48 C36 C35 120.2(4)
C36 C37 H37 118.2
C36 C37 C38 123.6(4)
C38 C37 H37 118.2
C37 C38 C34 122.0(4)
C46 C38 C34 121.5(4)
C46 C38 C37 116.5(4)
C40 C39 C34 122.7(4)
C45 C39 C34 121.2(4)
C45 C39 C40 116.1(4)
C39 C40 H40 117.8
C41 C40 C39 124.3(5)
C41 C40 H40 117.8
C40 C41 C42 120.5(6)
C40 C41 C43 118.3(5)
C43 C41 C42 121.2(5)
C41 C42 H42A 109.5
C41 C42 H42B 109.5
C41 C42 H42C 109.5
H42A C42 H42B 109.5
H42A C42 H42C 109.5
H42B C42 H42C 109.5
C44 C43 C41 118.3(5)
N2 C43 C41 119.8(6)
N2 C43 C44 121.8(6)
C43 C44 H44 119.5
C43 C44 C45 121.0(6)
C45 C44 H44 119.5
C39 C45 C44 121.8(5)
O7 C45 C39 123.5(4)
O7 C45 C44 114.7(5)
C38 C46 C47 121.5(4)
C38 C46 O7 123.5(4)
O7 C46 C47 115.0(4)
C46 C47 H47 119.5
C48 C47 C46 121.0(4)
C48 C47 H47 119.5
C47 C48 C36 118.4(4)
N1 C48 C36 119.6(4)
N1 C48 C47 121.9(4)
H52A C52 H52B 108.4
C54 C52 H52A 110.1
C54 C52 H52B 110.1
N2 C52 H52A 110.1
N2 C52 H52B 110.1
N2 C52 C54 108.0(10)
C52 C54 H54A 109.5
C52 C54 H54B 109.5
C52 C54 H54C 109.5
H54A C54 H54B 109.5
H54A C54 H54C 109.5
H54B C54 H54C 109.5
C48 N1 H1AA 120.4
C48 N1 H1BB 115.2
C48 N1 C49A 119.3(7)
C48 N1 C49B 129.6(8)
H1AA N1 H1BB 18.1
C49A N1 H1AA 120.4
C49A N1 H1BB 122.4
C49B N1 H1AA 107.7
C49B N1 H1BB 115.2
C49B N1 C49A 19.1(8)
C43 N2 C52 124.5(7)
C43 N2 H2 117.8
C52 N2 H2 117.8
C27 N3 C34 114.1(3)
N4 N3 C27 116.2(3)
N4 N3 C34 129.4(3)
C26 N4 Dy1 122.0(3)
C26 N4 N3 121.8(3)
N3 N4 Dy1 115.8(2)
C22 N5 Dy1 115.5(3)
C25 N5 Dy1 124.4(2)
C25 N5 C22 119.4(3)
C13 O1 Dy1 138.8(3)
C15 O2 Dy1 132.6(3)
C7 O3 Dy1 135.9(3)
C5 O4 Dy1 140.6(3)
C17 O5 Dy1 123.9(3)
C27 O6 Dy1 122.0(2)
C46 O7 C45 117.8(4)
C6 C7 C8 118.2(5)
O3 C7 C6 128.7(4)
O3 C7 C8 113.1(5)
F4A C8 C7 109.9(6)
F4A C8 F5B 74.1(14)
F5A C8 C7 110.4(6)
F5A C8 F4A 109.4(8)
F5A C8 F6A 109.0(7)
F5A C8 F5B 37.8(11)
F5A C8 F6B 66.3(12)
F6A C8 C7 113.7(6)
F6A C8 F4A 104.3(7)
F6A C8 F5B 132.0(11)
F6A C8 F6B 46.2(11)
F4B C8 C7 117.2(13)
F4B C8 F4A 34.6(12)
F4B C8 F5A 127.8(13)
F4B C8 F6A 70.6(14)
F4B C8 F5B 102.2(17)
F4B C8 F6B 110.1(16)
F5B C8 C7 111.5(11)
F6B C8 C7 113.4(11)
F6B C8 F4A 134.9(11)
F6B C8 F5B 100.6(15)
N1 C49A H49A 105.1
N1 C49A H49B 105.1
H49A C49A H49B 105.9
C50 C49A N1 128.6(16)
C50 C49A H49A 105.1
C50 C49A H49B 105.1
N1 C49B H49C 109.0
N1 C49B H49D 109.0
N1 C49B C51 112.9(13)
H49C C49B H49D 107.8
C51 C49B H49C 109.0
C51 C49B H49D 109.0
C49B C51 H51A 109.5
C49B C51 H51B 109.5
C49B C51 H51C 109.5
H51A C51 H51B 109.5
H51A C51 H51C 109.5
H51B C51 H51C 109.5
C49 O8 H8 109.5
H9C O9 H9D 109.5
O8 C49 H49E 109.5
O8 C49 H49F 109.5
O8 C49 H49G 109.5
H49E C49 H49F 109.5
H49E C49 H49G 109.5
H49F C49 H49G 109.5

loop_
_geom_bond_atom_site_label_1
_geom_bond_atom_site_label_2
_geom_bond_distance
S1A C3 1.643(6)
S1A C4 1.685(5)
C1A H1A 0.9300
C1A C2 1.440(16)
C1A C4 1.414(10)
S1B C2 1.615(11)
S1B C4 1.693(5)
C1B H1B 0.9300
C1B C3 1.370(18)
C1B C4 1.406(10)
S2A C9 1.684(5)
S2A C12 1.709(4)
C11A H11A 0.9300
C11A C10 1.388(9)
C11A C12 1.397(8)
S2B C10 1.647(17)
S2B C12 1.693(8)
C11B H11B 0.9300
C11B C9 1.41(2)
C11B C12 1.406(11)
Dy1 N4 2.602(3)
Dy1 N5 2.493(3)
Dy1 O1 2.310(3)
Dy1 O2 2.342(3)
Dy1 O3 2.346(3)
Dy1 O4 2.315(3)
Dy1 O5 2.273(3)
Dy1 O6 2.460(3)
C2 H2A 0.9300
C2 H2B 0.9300
C2 C3 1.286(10)
C3 H3A 0.9300
C3 H3B 0.9300
C4 C5 1.470(6)
C5 C6 1.371(7)
C5 O4 1.279(5)
C6 H6 0.9300
C6 C7 1.393(7)
C9 H9A 0.9300
C9 H9B 0.9300
C9 C10 1.326(8)
C10 H10 0.9300
C10 H10A 0.9300
C12 C13 1.473(6)
C13 C14 1.416(7)
C13 O1 1.237(5)
C14 H14 0.9300
C14 C15 1.360(6)
C15 C16 1.533(7)
C15 O2 1.268(5)
C16 F1 1.333(6)
C16 F2 1.321(6)
C16 F3 1.316(5)
C17 C18 1.382(7)
C17 C22 1.433(6)
C17 O5 1.315(5)
C18 H18 0.9300
C18 C19 1.402(8)
C19 H19 0.9300
C19 C20 1.354(8)
C20 H20 0.9300
C20 C21 1.407(7)
C21 C22 1.421(6)
C21 C23 1.406(7)
C22 N5 1.348(5)
C23 H23 0.9300
C23 C24 1.365(6)
C24 H24 0.9300
C24 C25 1.407(5)
C25 C26 1.461(6)
C25 N5 1.321(5)
C26 H26 0.9300
C26 N4 1.278(5)
C27 C28 1.452(6)
C27 N3 1.366(5)
C27 O6 1.239(5)
C28 C29 1.393(6)
C28 C33 1.389(6)
C29 H29 0.9300
C29 C30 1.378(7)
C30 H30 0.9300
C30 C31 1.345(9)
C31 H31 0.9300
C31 C32 1.405(8)
C32 H32 0.9300
C32 C33 1.372(7)
C33 C34 1.518(6)
C34 C38 1.510(6)
C34 C39 1.512(6)
C34 N3 1.519(5)
C35 H35A 0.9600
C35 H35B 0.9600
C35 H35C 0.9600
C35 C36 1.531(7)
C36 C37 1.376(7)
C36 C48 1.401(6)
C37 H37 0.9300
C37 C38 1.384(6)
C38 C46 1.377(6)
C39 C40 1.388(7)
C39 C45 1.385(7)
C40 H40 0.9300
C40 C41 1.375(7)
C41 C42 1.518(9)
C41 C43 1.429(9)
C42 H42A 0.9600
C42 H42B 0.9600
C42 H42C 0.9600
C43 C44 1.375(9)
C43 N2 1.365(7)
C44 H44 0.9300
C44 C45 1.399(7)
C45 O7 1.380(7)
C46 C47 1.384(7)
C46 O7 1.380(6)
C47 H47 0.9300
C47 C48 1.383(7)
C48 N1 1.370(7)
C52 H52A 0.9700
C52 H52B 0.9700
C52 C54 1.448(14)
C52 N2 1.419(10)
C54 H54A 0.9600
C54 H54B 0.9600
C54 H54C 0.9600
N1 H1AA 0.8600
N1 H1BB 0.8600
N1 C49A 1.476(16)
N1 C49B 1.419(18)
N2 H2 0.8600
N3 N4 1.360(4)
O3 C7 1.227(6)
C7 C8 1.535(7)
C8 F4A 1.340(10)
C8 F5A 1.282(9)
C8 F6A 1.324(8)
C8 F4B 1.24(2)
C8 F5B 1.37(2)
C8 F6B 1.33(2)
C49A H49A 0.9700
C49A H49B 0.9700
C49A C50 1.090(17)
C49B H49C 0.9700
C49B H49D 0.9700
C49B C51 1.480(15)
C50 H50A 0.9600
C50 H50B 0.9600
C50 H50C 0.9600
C51 H51A 0.9600
C51 H51B 0.9600
C51 H51C 0.9600
O8 H8 0.8200
O8 C49 1.3500(3)
O9 H9C 0.8499
O9 H9D 0.8498
C49 H49E 0.9600
C49 H49F 0.9600
C49 H49G 0.9600

loop_
_geom_torsion_atom_site_label_1
_geom_torsion_atom_site_label_2
_geom_torsion_atom_site_label_3
_geom_torsion_atom_site_label_4
_geom_torsion
S1A C4 C5 C6 174.5(4)
S1A C4 C5 O4 -2.2(5)
C1A C2 C3 S1A -0.9(5)
C1A C2 C3 C1B -0.6(4)
C1A C4 C5 C6 -1.8(7)
C1A C4 C5 O4 -178.5(3)
S1B C2 C3 S1A -0.9(6)
S1B C2 C3 C1B -0.5(5)
S1B C4 C5 C6 -2.2(6)
S1B C4 C5 O4 -178.9(3)
C1B C4 C5 C6 174.0(4)
C1B C4 C5 O4 -2.7(6)
S2A C9 C10 C11A 0.0(2)
S2A C9 C10 S2B -0.2(2)
S2A C12 C13 C14 -171.0(4)
S2A C12 C13 O1 8.6(6)
C11A C12 C13 C14 8.8(7)
C11A C12 C13 O1 -171.6(4)
S2B C12 C13 C14 8.8(6)
S2B C12 C13 O1 -171.7(4)
C11B C9 C10 C11A 0.1(2)
C11B C9 C10 S2B 0.0(2)
C11B C12 C13 C14 -170.7(4)
C11B C12 C13 O1 8.9(7)
Dy1 O3 C7 C6 0.5(8)
Dy1 O3 C7 C8 -178.4(4)
C2 C1A C4 S1A 0.2(3)
C2 C1A C4 S1B 179(100)
C2 C1A C4 C1B -0.1(2)
C2 C1A C4 C5 176.8(5)
C2 S1B C4 S1A 0.4(3)
C2 S1B C4 C1A -0.7(10)
C2 S1B C4 C1B 0.1(3)
C2 S1B C4 C5 177.2(4)
C3 S1A C4 C1A -0.6(2)
C3 S1A C4 S1B -0.8(3)
C3 S1A C4 C1B 0.7(6)
C3 S1A C4 C5 -177.7(4)
C3 C1B C4 S1A -179.1(8)
C3 C1B C4 C1A -0.3(2)
C3 C1B C4 S1B -0.4(3)
C3 C1B C4 C5 -177.2(5)
C4 S1A C3 C1B -0.7(6)
C4 S1A C3 C2 1.0(4)
C4 C1A C2 S1B -179.4(9)
C4 C1A C2 C3 0.4(4)
C4 S1B C2 C1A 0.5(7)
C4 S1B C2 C3 0.3(4)
C4 C1B C3 S1A 179.1(8)
C4 C1B C3 C2 0.6(4)
C4 C5 C6 C7 -170.4(4)
C4 C5 O4 Dy1 171.1(3)
C5 C6 C7 O3 -3.9(8)
C5 C6 C7 C8 175.0(5)
C6 C5 O4 Dy1 -5.7(7)
C6 C7 C8 F4A 130.6(7)
C6 C7 C8 F5A -108.6(9)
C6 C7 C8 F6A 14.2(9)
C6 C7 C8 F4B 93.6(18)
C6 C7 C8 F5B -149.2(16)
C6 C7 C8 F6B -36.4(16)
C9 S2A C12 C11A -0.4(2)
C9 S2A C12 S2B -0.3(2)
C9 S2A C12 C11B 0.4(7)
C9 S2A C12 C13 179.4(4)
C9 C11B C12 S2A -179.4(10)
C9 C11B C12 C11A -0.2(3)
C9 C11B C12 S2B -0.1(3)
C9 C11B C12 C13 179.4(5)
C10 C11A C12 S2A 0.5(3)
C10 C11A C12 S2B -179.2(11)
C10 C11A C12 C11B 0.3(3)
C10 C11A C12 C13 -179.3(5)
C10 S2B C12 S2A 0.2(2)
C10 S2B C12 C11A 0.7(8)
C10 S2B C12 C11B 0.1(2)
C10 S2B C12 C13 -179.5(4)
C12 S2A C9 C11B -0.4(7)
C12 S2A C9 C10 0.25(16)
C12 C11A C10 S2B 179.2(10)
C12 C11A C10 C9 -0.3(3)
C12 S2B C10 C11A -0.6(7)
C12 S2B C10 C9 0.0(2)
C12 C11B C9 S2A 179.4(9)
C12 C11B C9 C10 0.0(3)
C12 C13 C14 C15 -173.8(4)
C12 C13 O1 Dy1 174.8(3)
C13 C14 C15 C16 179.5(5)
C13 C14 C15 O2 1.0(9)
C14 C13 O1 Dy1 -5.6(8)
C14 C15 C16 F1 128.3(5)
C14 C15 C16 F2 -115.2(5)
C14 C15 C16 F3 6.8(7)
C14 C15 O2 Dy1 -9.7(8)
C16 C15 O2 Dy1 171.7(3)
C17 C18 C19 C20 -0.8(9)
C17 C22 N5 Dy1 7.9(5)
C17 C22 N5 C25 179.0(4)
C18 C17 C22 C21 -3.8(7)
C18 C17 C22 N5 177.2(4)
C18 C17 O5 Dy1 175.4(4)
C18 C19 C20 C21 -1.5(8)
C19 C20 C21 C22 1.0(7)
C19 C20 C21 C23 -178.2(5)
C20 C21 C22 C17 1.7(7)
C20 C21 C22 N5 -179.3(4)
C20 C21 C23 C24 179.6(5)
C21 C22 N5 Dy1 -171.1(3)
C21 C22 N5 C25 0.0(6)
C21 C23 C24 C25 -0.6(7)
C22 C17 C18 C19 3.3(7)
C22 C17 O5 Dy1 -4.5(5)
C22 C21 C23 C24 0.4(7)
C23 C21 C22 C17 -179.0(4)
C23 C21 C22 N5 -0.1(6)
C23 C24 C25 C26 178.4(4)
C23 C24 C25 N5 0.5(6)
C24 C25 C26 N4 -174.7(4)
C24 C25 N5 Dy1 170.1(3)
C24 C25 N5 C22 -0.2(6)
C25 C26 N4 Dy1 2.4(5)
C25 C26 N4 N3 175.0(3)
C26 C25 N5 Dy1 -7.9(5)
C26 C25 N5 C22 -178.2(4)
C27 C28 C29 C30 -179.1(5)
C27 C28 C33 C32 179.5(5)
C27 C28 C33 C34 -2.2(5)
C27 N3 N4 Dy1 0.0(4)
C27 N3 N4 C26 -173.1(4)
C28 C27 N3 C34 2.8(5)
C28 C27 N3 N4 176.7(3)
C28 C27 O6 Dy1 -174.9(4)
C28 C29 C30 C31 -0.6(9)
C28 C33 C34 C38 120.8(4)
C28 C33 C34 C39 -112.7(4)
C28 C33 C34 N3 3.5(5)
C29 C28 C33 C32 -0.4(7)
C29 C28 C33 C34 178.0(4)
C29 C30 C31 C32 0.2(10)
C30 C31 C32 C33 0.2(9)
C31 C32 C33 C28 -0.1(8)
C31 C32 C33 C34 -178.1(5)
C32 C33 C34 C38 -61.0(6)
C32 C33 C34 C39 65.5(6)
C32 C33 C34 N3 -178.3(5)
C33 C28 C29 C30 0.7(7)
C33 C34 C38 C37 -48.5(6)
C33 C34 C38 C46 130.7(4)
C33 C34 C39 C40 44.8(6)
C33 C34 C39 C45 -135.3(4)
C33 C34 N3 C27 -3.8(4)
C33 C34 N3 N4 -176.7(4)
C34 C38 C46 C47 -174.9(4)
C34 C38 C46 O7 5.8(7)
C34 C39 C40 C41 178.6(4)
C34 C39 C45 C44 -176.8(4)
C34 C39 C45 O7 3.6(7)
C34 N3 N4 Dy1 172.7(3)
C34 N3 N4 C26 -0.4(6)
C35 C36 C37 C38 179.7(5)
C35 C36 C48 C47 -176.5(5)
C35 C36 C48 N1 0.9(8)
C36 C37 C38 C34 176.0(4)
C36 C37 C38 C46 -3.2(7)
C36 C48 N1 C49A 163.0(9)
C36 C48 N1 C49B -177.4(8)
C37 C36 C48 C47 4.2(7)
C37 C36 C48 N1 -178.4(5)
C37 C38 C46 C47 4.4(7)
C37 C38 C46 O7 -175.0(4)
C38 C34 C39 C40 171.9(4)
C38 C34 C39 C45 -8.2(6)
C38 C34 N3 C27 -121.9(4)
C38 C34 N3 N4 65.2(5)
C38 C46 C47 C48 -1.3(8)
C38 C46 O7 C45 -11.1(7)
C39 C34 C38 C37 -175.4(4)
C39 C34 C38 C46 3.8(6)
C39 C34 N3 C27 113.6(4)
C39 C34 N3 N4 -59.3(5)
C39 C40 C41 C42 178.0(5)
C39 C40 C41 C43 -2.4(7)
C39 C45 O7 C46 6.2(7)
C40 C39 C45 C44 3.1(7)
C40 C39 C45 O7 -176.4(4)
C40 C41 C43 C44 4.3(7)
C40 C41 C43 N2 -179.0(5)
C41 C43 C44 C45 -2.7(8)
C41 C43 N2 C52 172.5(6)
C42 C41 C43 C44 -176.0(5)
C42 C41 C43 N2 0.6(8)
C43 C44 C45 C39 -1.2(8)
C43 C44 C45 O7 178.4(5)
C44 C43 N2 C52 -11.0(9)
C44 C45 O7 C46 -173.4(4)
C45 C39 C40 C41 -1.3(7)
C46 C47 C48 C36 -3.1(8)
C46 C47 C48 N1 179.6(5)
C47 C46 O7 C45 169.6(4)
C47 C48 N1 C49A -19.7(11)
C47 C48 N1 C49B -0.1(11)
C48 C36 C37 C38 -1.0(8)
C48 N1 C49A C50 -78(2)
C48 N1 C49B C51 -138.5(11)
C54 C52 N2 C43 -163.0(7)
N2 C43 C44 C45 -179.2(5)
N3 C27 C28 C29 179.5(5)
N3 C27 C28 C33 -0.3(5)
N3 C27 O6 Dy1 4.3(6)
N3 C34 C38 C37 60.6(5)
N3 C34 C38 C46 -120.3(4)
N3 C34 C39 C40 -63.6(5)
N3 C34 C39 C45 116.3(4)
N4 Dy1 N5 C22 177.1(3)
N4 Dy1 N5 C25 6.4(3)
N4 Dy1 O1 C13 45.4(6)
N4 Dy1 O2 C15 -140.6(4)
N4 Dy1 O3 C7 -36.3(5)
N4 Dy1 O4 C5 151.4(5)
N4 Dy1 O5 C17 10.9(4)
N4 Dy1 O6 C27 -2.9(3)
N5 Dy1 N4 C26 -4.4(3)
N5 Dy1 N4 N3 -177.4(3)
N5 Dy1 O1 C13 -55.0(6)
N5 Dy1 O2 C15 157.4(4)
N5 Dy1 O3 C7 45.3(5)
N5 Dy1 O4 C5 -142.9(5)
N5 Dy1 O5 C17 6.2(3)
N5 Dy1 O6 C27 -1.5(4)
N5 C25 C26 N4 3.3(5)
O1 Dy1 N4 C26 -140.5(3)
O1 Dy1 N4 N3 46.4(3)
O1 Dy1 N5 C22 -55.0(3)
O1 Dy1 N5 C25 134.4(3)
O1 Dy1 O2 C15 7.9(4)
O1 Dy1 O3 C7 -170.8(5)
O1 Dy1 O4 C5 15.7(6)
O1 Dy1 O5 C17 158.9(3)
O1 Dy1 O6 C27 -152.8(3)
O1 C13 C14 C15 6.6(8)
O2 Dy1 N4 C26 -95.3(3)
O2 Dy1 N4 N3 91.7(2)
O2 Dy1 N5 C22 -106.5(3)
O2 Dy1 N5 C25 82.9(3)
O2 Dy1 O1 C13 -0.5(5)
O2 Dy1 O3 C7 -159.2(4)
O2 Dy1 O4 C5 163.5(4)
O2 Dy1 O5 C17 86.6(3)
O2 Dy1 O6 C27 -79.4(3)
O2 C15 C16 F1 -53.0(6)
O2 C15 C16 F2 63.6(6)
O2 C15 C16 F3 -174.5(5)
O3 Dy1 N4 C26 114.8(3)
O3 Dy1 N4 N3 -58.2(3)
O3 Dy1 N5 C22 59.5(3)
O3 Dy1 N5 C25 -111.1(3)
O3 Dy1 O1 C13 172.5(5)
O3 Dy1 O2 C15 -3.7(5)
O3 Dy1 O4 C5 2.2(4)
O3 Dy1 O5 C17 -128.5(3)
O3 Dy1 O6 C27 134.3(3)
O3 C7 C8 F4A -50.3(8)
O3 C7 C8 F5A 70.5(9)
O3 C7 C8 F6A -166.7(7)
O3 C7 C8 F4B -87.3(18)
O3 C7 C8 F5B 29.9(17)
O3 C7 C8 F6B 142.7(16)
O4 Dy1 N4 C26 77.0(3)
O4 Dy1 N4 N3 -96.0(3)
O4 Dy1 N5 C22 103.8(3)
O4 Dy1 N5 C25 -66.9(3)
O4 Dy1 O1 C13 159.2(4)
O4 Dy1 O2 C15 -152.1(4)
O4 Dy1 O3 C7 0.5(5)
O4 Dy1 O5 C17 -58.7(3)
O4 Dy1 O6 C27 63.6(3)
O4 C5 C6 C7 6.0(7)
O5 Dy1 N4 C26 -9.4(3)
O5 Dy1 N4 N3 177.6(2)
O5 Dy1 N5 C22 -7.2(3)
O5 Dy1 N5 C25 -177.9(3)
O5 Dy1 O1 C13 -98.0(5)
O5 Dy1 O2 C15 91.8(4)
O5 Dy1 O3 C7 102.9(5)
O5 Dy1 O4 C5 -82.0(5)
O5 Dy1 O6 C27 -167.6(5)
O5 C17 C18 C19 -176.5(5)
O5 C17 C22 C21 176.1(4)
O5 C17 C22 N5 -3.0(6)
O6 Dy1 N4 C26 174.3(3)
O6 Dy1 N4 N3 1.3(2)
O6 Dy1 N5 C22 175.7(3)
O6 Dy1 N5 C25 5.0(3)
O6 Dy1 O1 C13 84.9(5)
O6 Dy1 O2 C15 -77.0(4)
O6 Dy1 O3 C7 -86.6(5)
O6 Dy1 O4 C5 89.1(5)
O6 Dy1 O5 C17 173.6(5)
O6 C27 C28 C29 -1.2(8)
O6 C27 C28 C33 179.0(4)
O6 C27 N3 C34 -176.6(4)
O6 C27 N3 N4 -2.8(6)
O7 C46 C47 C48 178.1(5)
C49A N1 C49B C51 -75(3)
C49B N1 C49A C50 154(5)
